data_7016060
loop_
_publ_author_name
'Panda, Snigdha'
'Krishna, G. Rama'
'Reddy, C. Malla'
'Zade, Sanjio S.'

_publ_section_title
;
 Synthesis, characterization and coordination properties of
 bis(alkyl)selenosalen ligands.
;
_journal_issue 25
_journal_name_full 'Dalton transactions (Cambridge, England : 2003)'
_journal_page_first 6684
_journal_page_last 6690
_journal_paper_doi 10.1039/c1dt10114e
_journal_volume 40
_journal_year 2011
_chemical_formula_moiety 'C17 H17 N2 Pt Se2, F6 P'
_chemical_formula_sum 'C17 H17 F6 N2 P Pt Se2'
_chemical_formula_weight 747.30
_chemical_name_systematic
;
?
;
_space_group_IT_number 14
_symmetry_cell_setting monoclinic
_symmetry_space_group_name_Hall '-P 2yn'
_symmetry_space_group_name_H-M 'P 1 21/n 1'
_atom_sites_solution_hydrogens geom
_atom_sites_solution_primary direct
_atom_sites_solution_secondary difmap
_audit_creation_method SHELXL-97
_cell_angle_alpha 90.00
_cell_angle_beta 97.908(2)
_cell_angle_gamma 90.00
_cell_formula_units_Z 4
_cell_length_a 14.6757(5)
_cell_length_b 8.3057(3)
_cell_length_c 17.3588(6)
_cell_measurement_reflns_used 9954
_cell_measurement_temperature 296(2)
_cell_measurement_theta_max 26.33
_cell_measurement_theta_min 2.37
_cell_volume 2095.78(13)
_computing_cell_refinement 'Bruker SAINT'
_computing_data_collection 'Bruker APEX2'
_computing_data_reduction 'Bruker SAINT'
_computing_molecular_graphics 'Bruker SHELXTL'
_computing_publication_material 'Bruker SHELXTL'
_computing_structure_refinement 'SHELXL-97 (Sheldrick, 2008)'
_computing_structure_solution 'SHELXS-97 (Sheldrick, 2008)'
_diffrn_ambient_temperature 296(2)
_diffrn_measured_fraction_theta_full 1.000
_diffrn_measured_fraction_theta_max 1.000
_diffrn_measurement_device_type 'Bruker Kappa APEX-II CCD DUO'
_diffrn_measurement_method '\ f and \ w scans'
_diffrn_radiation_monochromator graphite
_diffrn_radiation_source 'fine-focus sealed tube'
_diffrn_radiation_type MoK\a
_diffrn_radiation_wavelength 0.71073
_diffrn_reflns_av_R_equivalents 0.0574
_diffrn_reflns_av_sigmaI/netI 0.0263
_diffrn_reflns_limit_h_max 18
_diffrn_reflns_limit_h_min -18
_diffrn_reflns_limit_k_max 10
_diffrn_reflns_limit_k_min -10
_diffrn_reflns_limit_l_max 22
_diffrn_reflns_limit_l_min -21
_diffrn_reflns_number 52549
_diffrn_reflns_theta_full 27.00
_diffrn_reflns_theta_max 27.00
_diffrn_reflns_theta_min 1.71
_exptl_absorpt_coefficient_mu 10.303
_exptl_absorpt_correction_T_max 0.992
_exptl_absorpt_correction_T_min 0.988
_exptl_absorpt_correction_type multi-scan
_exptl_absorpt_process_details 'Multiscan absorption correction'
_exptl_crystal_colour Red
_exptl_crystal_density_diffrn 2.368
_exptl_crystal_density_method 'not measured'
_exptl_crystal_description Block
_exptl_crystal_F_000 1392.0
_exptl_crystal_size_max 0.003
_exptl_crystal_size_mid 0.001
_exptl_crystal_size_min 0.0008
_refine_diff_density_max 0.787
_refine_diff_density_min -0.774
_refine_diff_density_rms 0.100
_refine_ls_extinction_method none
_refine_ls_goodness_of_fit_ref 0.725
_refine_ls_hydrogen_treatment constr
_refine_ls_matrix_type full
_refine_ls_number_parameters 263
_refine_ls_number_reflns 4589
_refine_ls_number_restraints 0
_refine_ls_restrained_S_all 0.725
_refine_ls_R_factor_all 0.0384
_refine_ls_R_factor_gt 0.0250
_refine_ls_shift/su_max 0.003
_refine_ls_shift/su_mean 0.000
_refine_ls_structure_factor_coef Fsqd
_refine_ls_weighting_details 'calc w=1/[\s^2^(Fo^2^)+(0.1000P)^2^+0.7142P] where P=(Fo^2^+2Fc^2^)/3'
_refine_ls_weighting_scheme calc
_refine_ls_wR_factor_gt 0.0794
_refine_ls_wR_factor_ref 0.0947
_reflns_number_gt 3731
_reflns_number_total 4589
_reflns_threshold_expression >2sigma(I)
_cod_data_source_file c1dt10114e.txt
_cod_data_source_block 8
_cod_depositor_comments
;
The following automatic conversions were performed:

'_symmetry_cell_setting' value 'Monoclinic' changed to 'monoclinic'
according to /home/saulius/struct/CIF-dictionaries/cif_core.dic
dictionary named 'cif_core.dic' version 2.4.1 from 2010-06-29.

Automatic conversion script
Id: cif_fix_values 1715 2011-07-08 13:25:40Z adriana 
;
_cod_original_sg_symbol_H-M 'P2(1)/n '
_cod_database_code 7016060

loop_
_symmetry_equiv_pos_as_xyz
'x, y, z'
'-x+1/2, y+1/2, -z+1/2'
'-x, -y, -z'
'x-1/2, -y-1/2, z-1/2'

loop_
_atom_site_label
_atom_site_type_symbol
_atom_site_fract_x
_atom_site_fract_y
_atom_site_fract_z
_atom_site_U_iso_or_equiv
_atom_site_adp_type
_atom_site_occupancy
_atom_site_symmetry_multiplicity
_atom_site_calc_flag
_atom_site_refinement_flags
_atom_site_disorder_assembly
_atom_site_disorder_group
Pt1 Pt 0.710543(13) 0.27639(3) 0.016509(10) 0.03563(9) Uani 1 1 d . . .
Se1 Se 0.81226(4) 0.09419(7) 0.08904(3) 0.04484(15) Uani 1 1 d . . .
Se2 Se 0.69256(5) 0.39625(7) 0.13665(3) 0.05495(18) Uani 1 1 d . . .
P1 P 0.93415(13) 0.2999(3) 0.76970(10) 0.0580(4) Uani 1 1 d . . .
C1 C 0.9339(5) 0.1817(9) 0.0801(5) 0.078(2) Uani 1 1 d . . .
H1A H 0.9798 0.1010 0.0950 0.117 Uiso 1 1 calc R . .
H1B H 0.9454 0.2735 0.1137 0.117 Uiso 1 1 calc R . .
H1C H 0.9364 0.2136 0.0273 0.117 Uiso 1 1 calc R . .
C2 C 0.8206(4) -0.0886(7) 0.0230(3) 0.0427(12) Uani 1 1 d . . .
C3 C 0.8573(4) -0.2225(7) 0.0620(4) 0.0514(14) Uani 1 1 d . . .
H3 H 0.8717 -0.2197 0.1158 0.062 Uiso 1 1 calc R . .
C4 C 0.8731(5) -0.3609(8) 0.0221(4) 0.0637(18) Uani 1 1 d . . .
H4 H 0.8985 -0.4508 0.0489 0.076 Uiso 1 1 calc R . .
C5 C 0.8509(5) -0.3651(8) -0.0573(4) 0.0628(18) Uani 1 1 d . . .
H5 H 0.8616 -0.4579 -0.0847 0.075 Uiso 1 1 calc R . .
C6 C 0.8134(5) -0.2340(8) -0.0957(4) 0.0577(17) Uani 1 1 d . . .
H6 H 0.7990 -0.2391 -0.1495 0.069 Uiso 1 1 calc R . .
C7 C 0.7955(4) -0.0909(7) -0.0577(3) 0.0451(13) Uani 1 1 d . . .
C8 C 0.7542(4) 0.0396(7) -0.1069(3) 0.0478(13) Uani 1 1 d . . .
H8 H 0.7523 0.0226 -0.1601 0.057 Uiso 1 1 calc R . .
C9 C 0.6800(5) 0.2816(7) -0.1514(3) 0.0495(14) Uani 1 1 d . . .
H9A H 0.6616 0.2206 -0.1987 0.059 Uiso 1 1 calc R . .
H9B H 0.7250 0.3614 -0.1619 0.059 Uiso 1 1 calc R . .
C10 C 0.5976(4) 0.3633(7) -0.1260(3) 0.0474(13) Uani 1 1 d . . .
H10A H 0.5757 0.4481 -0.1623 0.057 Uiso 1 1 calc R . .
H10B H 0.5482 0.2862 -0.1243 0.057 Uiso 1 1 calc R . .
C11 C 0.5991(4) 0.5739(7) -0.0329(3) 0.0440(12) Uani 1 1 d . . .
H11 H 0.5639 0.6259 -0.0741 0.053 Uiso 1 1 calc R . .
C12 C 0.6154(3) 0.6657(7) 0.0386(3) 0.0430(12) Uani 1 1 d . . .
C13 C 0.5877(4) 0.8279(8) 0.0306(4) 0.0519(14) Uani 1 1 d . . .
H13 H 0.5636 0.8671 -0.0182 0.062 Uiso 1 1 calc R . .
C14 C 0.5957(4) 0.9292(8) 0.0941(4) 0.0589(17) Uani 1 1 d . . .
H14 H 0.5775 1.0363 0.0880 0.071 Uiso 1 1 calc R . .
C15 C 0.6307(4) 0.8713(8) 0.1666(4) 0.0621(17) Uani 1 1 d . . .
H15 H 0.6353 0.9387 0.2098 0.075 Uiso 1 1 calc R . .
C16 C 0.6588(5) 0.7119(8) 0.1750(4) 0.0601(17) Uani 1 1 d . . .
H16 H 0.6828 0.6740 0.2240 0.072 Uiso 1 1 calc R . .
C17 C 0.6521(4) 0.6079(6) 0.1120(3) 0.0431(12) Uani 1 1 d . . .
F1 F 0.9383(4) 0.3409(8) 0.6812(3) 0.1038(17) Uani 1 1 d . . .
F2 F 0.8599(4) 0.4394(6) 0.7740(3) 0.0957(15) Uani 1 1 d . . .
F3 F 0.9261(4) 0.2589(5) 0.8577(3) 0.0830(14) Uani 1 1 d . . .
F4 F 1.0025(4) 0.1539(7) 0.7677(3) 0.1064(17) Uani 1 1 d . . .
F5 F 0.8506(4) 0.1799(7) 0.7419(3) 0.0992(16) Uani 1 1 d . . .
F6 F 1.0158(4) 0.4157(7) 0.7971(3) 0.0964(16) Uani 1 1 d . . .
N1 N 0.7205(3) 0.1726(6) -0.0885(2) 0.0434(10) Uani 1 1 d . . .
N2 N 0.6260(3) 0.4314(5) -0.0481(2) 0.0379(9) Uani 1 1 d . . .

loop_
_atom_site_aniso_label
_atom_site_aniso_U_11
_atom_site_aniso_U_22
_atom_site_aniso_U_33
_atom_site_aniso_U_23
_atom_site_aniso_U_13
_atom_site_aniso_U_12
Pt1 0.03591(13) 0.04071(14) 0.02953(13) 0.00192(7) 0.00185(8) -0.00095(7)
Se1 0.0505(3) 0.0448(3) 0.0363(3) -0.0024(2) -0.0044(2) 0.0068(2)
Se2 0.0805(4) 0.0512(3) 0.0321(3) 0.0020(2) 0.0039(3) 0.0181(3)
P1 0.0513(9) 0.0780(12) 0.0443(9) -0.0059(8) 0.0051(7) -0.0005(8)
C1 0.042(3) 0.064(4) 0.118(7) -0.022(5) -0.022(4) -0.004(3)
C2 0.038(3) 0.046(3) 0.044(3) -0.001(2) 0.004(2) -0.003(2)
C3 0.046(3) 0.047(3) 0.059(4) -0.004(3) 0.000(3) 0.004(3)
C4 0.067(4) 0.043(4) 0.078(5) -0.005(3) -0.001(4) 0.005(3)
C5 0.063(4) 0.043(3) 0.082(5) -0.020(3) 0.010(4) -0.001(3)
C6 0.051(4) 0.061(4) 0.062(4) -0.026(3) 0.011(3) -0.008(3)
C7 0.038(3) 0.051(3) 0.047(3) -0.007(3) 0.007(2) -0.004(2)
C8 0.052(3) 0.053(3) 0.040(3) -0.009(3) 0.010(2) -0.007(3)
C9 0.067(4) 0.052(3) 0.029(3) 0.005(2) 0.004(3) -0.001(3)
C10 0.047(3) 0.054(3) 0.038(3) 0.002(2) -0.007(2) -0.004(3)
C11 0.039(3) 0.052(3) 0.040(3) 0.011(2) 0.001(2) -0.001(2)
C12 0.032(2) 0.046(3) 0.052(3) 0.003(3) 0.007(2) 0.001(2)
C13 0.043(3) 0.049(3) 0.061(4) 0.010(3) 0.001(3) 0.003(3)
C14 0.049(3) 0.040(3) 0.088(5) 0.000(3) 0.010(3) -0.004(3)
C15 0.054(4) 0.061(4) 0.070(4) -0.016(3) 0.004(3) 0.003(3)
C16 0.064(4) 0.056(4) 0.057(4) -0.014(3) -0.002(3) 0.014(3)
C17 0.044(3) 0.041(3) 0.043(3) 0.002(2) 0.002(2) 0.004(2)
F1 0.103(4) 0.165(5) 0.047(2) -0.003(3) 0.021(2) -0.005(4)
F2 0.110(4) 0.106(4) 0.069(3) 0.000(3) 0.005(3) 0.043(3)
F3 0.090(4) 0.109(4) 0.049(3) 0.012(2) 0.006(2) 0.002(3)
F4 0.091(4) 0.109(4) 0.118(4) -0.024(4) 0.009(3) 0.031(3)
F5 0.079(3) 0.118(4) 0.095(4) -0.017(3) -0.010(3) -0.020(3)
F6 0.096(3) 0.113(4) 0.075(3) 0.008(3) -0.005(3) -0.048(3)
N1 0.044(2) 0.056(3) 0.030(2) 0.005(2) 0.0042(18) -0.005(2)
N2 0.033(2) 0.046(3) 0.034(2) 0.0064(18) 0.0049(17) -0.0043(18)

loop_
_atom_type_symbol
_atom_type_description
_atom_type_scat_dispersion_real
_atom_type_scat_dispersion_imag
_atom_type_scat_source
C C 0.0033 0.0016 'International Tables Vol C Tables 4.2.6.8 and 6.1.1.4'
H H 0.0000 0.0000 'International Tables Vol C Tables 4.2.6.8 and 6.1.1.4'
N N 0.0061 0.0033 'International Tables Vol C Tables 4.2.6.8 and 6.1.1.4'
F F 0.0171 0.0103 'International Tables Vol C Tables 4.2.6.8 and 6.1.1.4'
P P 0.1023 0.0942 'International Tables Vol C Tables 4.2.6.8 and 6.1.1.4'
Se Se -0.0929 2.2259 'International Tables Vol C Tables 4.2.6.8 and 6.1.1.4'
Pt Pt -1.7033 8.3905 'International Tables Vol C Tables 4.2.6.8 and 6.1.1.4'

loop_
_geom_angle_atom_site_label_1
_geom_angle_atom_site_label_2
_geom_angle_atom_site_label_3
_geom_angle
_geom_angle_site_symmetry_1
_geom_angle_site_symmetry_3
_geom_angle_publ_flag
N2 Pt1 N1 83.54(18) . . ?
N2 Pt1 Se2 94.99(13) . . ?
N1 Pt1 Se2 177.72(13) . . ?
N2 Pt1 Se1 178.27(12) . . ?
N1 Pt1 Se1 95.03(14) . . ?
Se2 Pt1 Se1 86.48(2) . . ?
C2 Se1 C1 96.5(3) . . ?
C2 Se1 Pt1 106.05(16) . . ?
C1 Se1 Pt1 103.7(2) . . ?
C17 Se2 Pt1 105.23(17) . . ?
F6 P1 F4 90.9(4) . . ?
F6 P1 F1 91.9(3) . . ?
F4 P1 F1 92.0(3) . . ?
F6 P1 F3 89.7(3) . . ?
F4 P1 F3 89.3(3) . . ?
F1 P1 F3 178.0(3) . . ?
F6 P1 F2 92.3(3) . . ?
F4 P1 F2 175.9(4) . . ?
F1 P1 F2 90.4(3) . . ?
F3 P1 F2 88.2(3) . . ?
F6 P1 F5 179.6(4) . . ?
F4 P1 F5 88.7(3) . . ?
F1 P1 F5 88.3(3) . . ?
F3 P1 F5 90.1(3) . . ?
F2 P1 F5 88.1(3) . . ?
C3 C2 C7 120.9(5) . . ?
C3 C2 Se1 113.6(4) . . ?
C7 C2 Se1 125.5(4) . . ?
C2 C3 C4 120.7(7) . . ?
C5 C4 C3 119.5(6) . . ?
C6 C5 C4 119.9(6) . . ?
C5 C6 C7 122.7(7) . . ?
C2 C7 C6 116.3(6) . . ?
C2 C7 C8 127.4(5) . . ?
C6 C7 C8 116.4(6) . . ?
N1 C8 C7 130.1(5) . . ?
N1 C9 C10 108.5(5) . . ?
N2 C10 C9 107.7(4) . . ?
N2 C11 C12 129.9(5) . . ?
C17 C12 C13 119.2(5) . . ?
C17 C12 C11 126.7(5) . . ?
C13 C12 C11 114.1(5) . . ?
C14 C13 C12 120.9(6) . . ?
C13 C14 C15 119.8(6) . . ?
C14 C15 C16 119.7(6) . . ?
C17 C16 C15 121.6(6) . . ?
C16 C17 C12 118.8(5) . . ?
C16 C17 Se2 114.6(4) . . ?
C12 C17 Se2 126.6(4) . . ?
C8 N1 C9 118.5(5) . . ?
C8 N1 Pt1 132.2(4) . . ?
C9 N1 Pt1 109.3(4) . . ?
C11 N2 C10 119.0(4) . . ?
C11 N2 Pt1 131.0(4) . . ?
C10 N2 Pt1 109.9(3) . . ?

loop_
_geom_bond_atom_site_label_1
_geom_bond_atom_site_label_2
_geom_bond_distance
_geom_bond_site_symmetry_2
_geom_bond_publ_flag
Pt1 N2 2.017(4) . ?
Pt1 N1 2.039(5) . ?
Pt1 Se2 2.3583(6) . ?
Pt1 Se1 2.3636(6) . ?
Se1 C2 1.916(6) . ?
Se1 C1 1.953(7) . ?
Se2 C17 1.885(5) . ?
P1 F6 1.559(5) . ?
P1 F4 1.577(6) . ?
P1 F1 1.583(5) . ?
P1 F3 1.585(5) . ?
P1 F2 1.600(5) . ?
P1 F5 1.602(5) . ?
C2 C3 1.372(8) . ?
C2 C7 1.400(8) . ?
C3 C4 1.377(9) . ?
C4 C5 1.373(10) . ?
C5 C6 1.353(10) . ?
C6 C7 1.402(8) . ?
C7 C8 1.459(8) . ?
C8 N1 1.270(7) . ?
C9 N1 1.479(7) . ?
C9 C10 1.505(9) . ?
C10 N2 1.473(7) . ?
C11 N2 1.287(7) . ?
C11 C12 1.448(8) . ?
C12 C17 1.398(8) . ?
C12 C13 1.409(9) . ?
C13 C14 1.379(9) . ?
C14 C15 1.380(10) . ?
C15 C16 1.389(9) . ?
C16 C17 1.386(8) . ?
